data_7110688
loop_
_publ_author_name
'Kimblin, Clare'
'Bridgewater, Brian M.'
'Churchill, David G.'
'Parkin, Gerard'

_publ_section_title
;
 Mononuclear tris(2-mercapto-1-arylimidazolyl)hydroborato complexes of
 zinc, [TmAr]ZnX: structural evidence that a sulfur rich coordination
 environment promotes the formation of a tetrahedral alcohol complex in a
 synthetic analogue of LADH
;
_journal_issue 22
_journal_name_full 'Chemical Communications'
_journal_page_first 2301
_journal_paper_doi 10.1039/a906561j
_journal_year 1999
_chemical_formula_sum 'C38 H42 B Cl6 I N6 S3 Zn'
_chemical_formula_weight 1094.74
_chemical_name_systematic
; 

 ? 

;
_space_group_IT_number 61
_symmetry_space_group_name_Hall '-P 2ac 2ab'
_symmetry_space_group_name_H-M 'P b c a'
_atom_sites_solution_hydrogens geom
_atom_sites_solution_primary direct
_atom_sites_solution_secondary difmap
_audit_creation_method SHELXL-97
_cell_angle_alpha 90.00
_cell_angle_beta 90.00
_cell_angle_gamma 90.00
_cell_formula_units_Z 8
_cell_length_a 18.9632(9)
_cell_length_b 22.3542(11)
_cell_length_c 22.7952(12)
_cell_measurement_temperature 223(2)
_cell_volume 9663.0(8)
_computing_structure_refinement 'SHELXL-97 (Sheldrick, 1997)'
_computing_structure_solution 'SHELXS-97 (Sheldrick, 1990)'
_diffrn_ambient_temperature 223(2)
_diffrn_measured_fraction_theta_full 0.961
_diffrn_measured_fraction_theta_max 0.961
_diffrn_radiation_monochromator graphite
_diffrn_radiation_source 'fine-focus sealed tube'
_diffrn_radiation_type MoK\a
_diffrn_radiation_wavelength 0.71073
_diffrn_reflns_av_R_equivalents 0.0301
_diffrn_reflns_av_sigmaI/netI 0.0229
_diffrn_reflns_limit_h_max 25
_diffrn_reflns_limit_h_min -12
_diffrn_reflns_limit_k_max 27
_diffrn_reflns_limit_k_min -29
_diffrn_reflns_limit_l_max 29
_diffrn_reflns_limit_l_min -27
_diffrn_reflns_number 67247
_diffrn_reflns_theta_full 28.34
_diffrn_reflns_theta_max 28.34
_diffrn_reflns_theta_min 1.67
_exptl_absorpt_coefficient_mu 1.643
_exptl_absorpt_correction_T_max 0.6385
_exptl_absorpt_correction_T_min 0.5595
_exptl_crystal_density_diffrn 1.505
_exptl_crystal_density_method 'not measured'
_exptl_crystal_F_000 4400
_exptl_crystal_size_max 0.40
_exptl_crystal_size_mid 0.40
_exptl_crystal_size_min 0.30
_refine_diff_density_max 1.818
_refine_diff_density_min -1.451
_refine_diff_density_rms 0.104
_refine_ls_extinction_coef 0.00008(5)
_refine_ls_extinction_expression Fc^*^=kFc[1+0.001xFc^2^\l^3^/sin(2\q)]^-1/4^
_refine_ls_extinction_method SHELXL
_refine_ls_goodness_of_fit_ref 1.027
_refine_ls_hydrogen_treatment mixed
_refine_ls_matrix_type full
_refine_ls_number_parameters 519
_refine_ls_number_reflns 11592
_refine_ls_number_restraints 0
_refine_ls_restrained_S_all 1.027
_refine_ls_R_factor_all 0.0825
_refine_ls_R_factor_gt 0.0585
_refine_ls_shift/su_max 0.003
_refine_ls_shift/su_mean 0.000
_refine_ls_structure_factor_coef Fsqd
_refine_ls_weighting_details 'calc w=1/[\s^2^(Fo^2^)+(0.0759P)^2^+33.6460P] where P=(Fo^2^+2Fc^2^)/3'
_refine_ls_weighting_scheme calc
_refine_ls_wR_factor_gt 0.1552
_refine_ls_wR_factor_ref 0.1751
_reflns_number_gt 8543
_reflns_number_total 11592
_reflns_threshold_expression >2sigma(I)
_cod_data_source_file 906561jsup1.cif
_cod_data_source_block cks10
_cod_database_code 7110688

loop_
_symmetry_equiv_pos_as_xyz
'x, y, z'
'-x+1/2, -y, z+1/2'
'-x, y+1/2, -z+1/2'
'x+1/2, -y+1/2, -z'
'-x, -y, -z'
'x-1/2, y, -z-1/2'
'x, -y-1/2, z-1/2'
'-x-1/2, y-1/2, z'

loop_
_atom_site_label
_atom_site_type_symbol
_atom_site_fract_x
_atom_site_fract_y
_atom_site_fract_z
_atom_site_U_iso_or_equiv
_atom_site_adp_type
_atom_site_occupancy
_atom_site_symmetry_multiplicity
_atom_site_calc_flag
_atom_site_refinement_flags
Zn Zn 0.52528(3) 0.29544(2) 0.76172(2) 0.03792(14) Uani 1 1 d .
I I 0.405336(17) 0.281187(19) 0.811886(17) 0.05816(13) Uani 1 1 d .
S11 S 0.52430(6) 0.24404(5) 0.67120(5) 0.0388(2) Uani 1 1 d .
S21 S 0.54359(6) 0.39765(5) 0.74197(6) 0.0428(3) Uani 1 1 d .
S31 S 0.62366(6) 0.26033(6) 0.81424(5) 0.0432(3) Uani 1 1 d .
B B 0.6851(3) 0.3194(2) 0.6806(2) 0.0387(10) Uani 1 1 d .
H1 H 0.733(2) 0.326(2) 0.6562(19) 0.033(11) Uiso 1 1 d .
N11 N 0.62381(19) 0.32763(16) 0.63598(16) 0.0375(8) Uani 1 1 d .
N21 N 0.68461(18) 0.36664(17) 0.73060(17) 0.0386(8) Uani 1 1 d .
N12 N 0.5303(2) 0.32137(17) 0.58003(16) 0.0398(8) Uani 1 1 d .
N22 N 0.66245(19) 0.43687(17) 0.79477(18) 0.0415(8) Uani 1 1 d .
N31 N 0.68949(18) 0.25492(17) 0.70502(17) 0.0378(8) Uani 1 1 d .
N32 N 0.6919(2) 0.17235(17) 0.75605(16) 0.0399(8) Uani 1 1 d .
C11 C 0.5622(2) 0.29882(18) 0.62892(19) 0.0357(9) Uani 1 1 d .
C12 C 0.6312(3) 0.3682(2) 0.5900(2) 0.0487(11) Uani 1 1 d .
H12A H 0.6699 0.3936 0.5838 0.058 Uiso 1 1 calc R
C13 C 0.5739(3) 0.3649(2) 0.5563(2) 0.0490(11) Uani 1 1 d .
H13A H 0.5648 0.3878 0.5225 0.059 Uiso 1 1 calc R
C21 C 0.6325(2) 0.39994(19) 0.7552(2) 0.0385(9) Uani 1 1 d .
C22 C 0.7479(2) 0.3834(2) 0.7571(2) 0.0482(11) Uani 1 1 d .
H22A H 0.7925 0.3670 0.7490 0.058 Uiso 1 1 calc R
C23 C 0.7344(2) 0.4268(2) 0.7961(2) 0.0490(12) Uani 1 1 d .
H23A H 0.7676 0.4467 0.8198 0.059 Uiso 1 1 calc R
C31 C 0.6696(2) 0.2299(2) 0.75637(19) 0.0374(9) Uani 1 1 d .
C32 C 0.7234(3) 0.2112(2) 0.6723(2) 0.0449(11) Uani 1 1 d .
H32A H 0.7419 0.2164 0.6344 0.054 Uiso 1 1 calc R
C33 C 0.7256(3) 0.1607(2) 0.7033(2) 0.0468(11) Uani 1 1 d .
H33A H 0.7460 0.1243 0.6916 0.056 Uiso 1 1 calc R
C41 C 0.4624(2) 0.3039(2) 0.5579(2) 0.0406(10) Uani 1 1 d .
C42 C 0.4589(3) 0.2638(2) 0.5112(2) 0.0472(11) Uani 1 1 d .
C43 C 0.3922(3) 0.2473(3) 0.4913(2) 0.0586(14) Uani 1 1 d .
H43A H 0.3884 0.2206 0.4596 0.070 Uiso 1 1 calc R
C44 C 0.3310(3) 0.2696(3) 0.5176(3) 0.0614(15) Uani 1 1 d .
C45 C 0.3373(3) 0.3101(3) 0.5625(2) 0.0553(13) Uani 1 1 d .
H45A H 0.2961 0.3262 0.5791 0.066 Uiso 1 1 calc R
C46 C 0.4021(3) 0.3283(2) 0.5845(2) 0.0458(11) Uani 1 1 d .
C51 C 0.6254(2) 0.4791(2) 0.8314(2) 0.0412(10) Uani 1 1 d .
C52 C 0.6059(2) 0.5341(2) 0.8072(2) 0.0445(10) Uani 1 1 d .
C53 C 0.5702(3) 0.5742(2) 0.8427(2) 0.0487(11) Uani 1 1 d .
H53A H 0.5557 0.6111 0.8271 0.058 Uiso 1 1 calc R
C54 C 0.5555(3) 0.5611(2) 0.9008(3) 0.0525(12) Uani 1 1 d .
C55 C 0.5775(3) 0.5068(2) 0.9235(3) 0.0561(13) Uani 1 1 d .
H55A H 0.5690 0.4983 0.9633 0.067 Uiso 1 1 calc R
C56 C 0.6120(3) 0.4644(2) 0.8890(2) 0.0505(12) Uani 1 1 d .
C61 C 0.6901(3) 0.1314(2) 0.8052(2) 0.0424(10) Uani 1 1 d .
C62 C 0.6368(3) 0.0889(2) 0.8077(2) 0.0520(12) Uani 1 1 d .
C63 C 0.6389(3) 0.0494(3) 0.8550(3) 0.0604(14) Uani 1 1 d .
H63A H 0.6036 0.0201 0.8582 0.072 Uiso 1 1 calc R
C64 C 0.6906(3) 0.0519(3) 0.8971(3) 0.0602(14) Uani 1 1 d .
C65 C 0.7425(3) 0.0954(2) 0.8922(2) 0.0554(13) Uani 1 1 d .
H65A H 0.7782 0.0971 0.9208 0.066 Uiso 1 1 calc R
C66 C 0.7435(3) 0.1364(2) 0.8468(2) 0.0460(11) Uani 1 1 d .
C72 C 0.5247(3) 0.2393(3) 0.4831(3) 0.0632(15) Uani 1 1 d .
H72A H 0.5499 0.2714 0.4637 0.095 Uiso 1 1 calc R
H72B H 0.5119 0.2090 0.4546 0.095 Uiso 1 1 calc R
H72C H 0.5545 0.2216 0.5130 0.095 Uiso 1 1 calc R
C74 C 0.2593(4) 0.2490(4) 0.4962(3) 0.091(2) Uani 1 1 d .
H74A H 0.2335 0.2312 0.5286 0.137 Uiso 1 1 calc R
H74B H 0.2653 0.2196 0.4654 0.137 Uiso 1 1 calc R
H74C H 0.2333 0.2830 0.4811 0.137 Uiso 1 1 calc R
C76 C 0.4070(3) 0.3708(3) 0.6350(3) 0.0598(14) Uani 1 1 d .
H76A H 0.3647 0.3951 0.6366 0.090 Uiso 1 1 calc R
H76B H 0.4478 0.3964 0.6299 0.090 Uiso 1 1 calc R
H76C H 0.4117 0.3483 0.6712 0.090 Uiso 1 1 calc R
C82 C 0.6223(3) 0.5499(2) 0.7447(2) 0.0565(13) Uani 1 1 d .
H82A H 0.6722 0.5437 0.7374 0.085 Uiso 1 1 calc R
H82B H 0.6105 0.5915 0.7377 0.085 Uiso 1 1 calc R
H82C H 0.5949 0.5246 0.7187 0.085 Uiso 1 1 calc R
C84 C 0.5163(4) 0.6055(3) 0.9389(3) 0.078(2) Uani 1 1 d .
H84A H 0.5138 0.5905 0.9787 0.116 Uiso 1 1 calc R
H84B H 0.4689 0.6110 0.9237 0.116 Uiso 1 1 calc R
H84C H 0.5409 0.6435 0.9386 0.116 Uiso 1 1 calc R
C86 C 0.6316(4) 0.4040(3) 0.9140(3) 0.0730(18) Uani 1 1 d .
H86A H 0.6006 0.3736 0.8979 0.109 Uiso 1 1 calc R
H86B H 0.6268 0.4048 0.9563 0.109 Uiso 1 1 calc R
H86C H 0.6800 0.3947 0.9037 0.109 Uiso 1 1 calc R
C92 C 0.5796(4) 0.0862(3) 0.7621(3) 0.0772(19) Uani 1 1 d .
H92A H 0.5507 0.1220 0.7646 0.116 Uiso 1 1 calc R
H92B H 0.5504 0.0513 0.7688 0.116 Uiso 1 1 calc R
H92C H 0.6007 0.0838 0.7234 0.116 Uiso 1 1 calc R
C94 C 0.6908(5) 0.0084(3) 0.9483(3) 0.087(2) Uani 1 1 d .
H94A H 0.7347 -0.0139 0.9484 0.131 Uiso 1 1 calc R
H94B H 0.6515 -0.0191 0.9444 0.131 Uiso 1 1 calc R
H94C H 0.6864 0.0304 0.9847 0.131 Uiso 1 1 calc R
C96 C 0.7991(3) 0.1837(3) 0.8424(3) 0.0606(14) Uani 1 1 d .
H96A H 0.8217 0.1814 0.8043 0.091 Uiso 1 1 calc R
H96B H 0.8341 0.1776 0.8729 0.091 Uiso 1 1 calc R
H96C H 0.7777 0.2228 0.8472 0.091 Uiso 1 1 calc R
C11S C 0.5851(5) 0.5960(3) 0.5662(3) 0.093(3) Uani 1 1 d .
H11A H 0.5811 0.6114 0.5255 0.111 Uiso 1 1 calc R
Cl11 Cl 0.5552(2) 0.52401(15) 0.5674(2) 0.208(2) Uani 1 1 d .
Cl12 Cl 0.66894(19) 0.5994(2) 0.58625(16) 0.1829(18) Uani 1 1 d .
Cl13 Cl 0.5274(3) 0.63625(12) 0.61046(13) 0.1775(19) Uani 1 1 d .
C21S C 0.3444(3) 0.4369(3) 0.8782(3) 0.0728(17) Uani 1 1 d .
H21A H 0.3394 0.4019 0.8520 0.087 Uiso 1 1 calc R
Cl21 Cl 0.42395(18) 0.46472(19) 0.8671(3) 0.248(3) Uani 1 1 d .
Cl22 Cl 0.27651(16) 0.48559(12) 0.86148(17) 0.1426(12) Uani 1 1 d .
Cl23 Cl 0.3311(2) 0.41172(16) 0.94881(12) 0.1465(12) Uani 1 1 d .

loop_
_atom_site_aniso_label
_atom_site_aniso_U_11
_atom_site_aniso_U_22
_atom_site_aniso_U_33
_atom_site_aniso_U_23
_atom_site_aniso_U_13
_atom_site_aniso_U_12
Zn 0.0311(2) 0.0436(3) 0.0390(3) -0.0014(2) 0.00076(19) 0.0029(2)
I 0.03532(17) 0.0809(3) 0.0582(2) 0.01411(18) 0.00850(14) 0.00435(15)
S11 0.0444(6) 0.0357(5) 0.0364(5) 0.0017(4) -0.0016(4) -0.0053(4)
S21 0.0303(5) 0.0387(6) 0.0594(7) -0.0077(5) -0.0035(5) 0.0031(4)
S31 0.0403(6) 0.0520(7) 0.0372(6) -0.0029(5) 0.0006(4) 0.0151(5)
B 0.032(2) 0.040(3) 0.044(3) -0.001(2) 0.001(2) 0.0048(19)
N11 0.0361(18) 0.0354(18) 0.041(2) 0.0026(15) 0.0024(15) 0.0016(14)
N21 0.0290(16) 0.0405(19) 0.046(2) -0.0047(16) -0.0006(15) 0.0018(14)
N12 0.0403(19) 0.041(2) 0.038(2) 0.0054(15) -0.0014(15) 0.0008(15)
N22 0.0325(18) 0.041(2) 0.051(2) -0.0090(17) -0.0047(16) 0.0027(15)
N31 0.0323(17) 0.0387(19) 0.042(2) -0.0026(15) 0.0001(15) 0.0065(15)
N32 0.043(2) 0.0388(19) 0.0382(19) -0.0012(15) -0.0023(16) 0.0077(16)
C11 0.040(2) 0.0303(19) 0.037(2) -0.0025(16) 0.0002(17) 0.0034(17)
C12 0.049(3) 0.041(2) 0.057(3) 0.014(2) 0.004(2) 0.000(2)
C13 0.049(3) 0.047(3) 0.051(3) 0.017(2) -0.001(2) -0.003(2)
C21 0.0307(19) 0.037(2) 0.048(2) -0.0024(18) -0.0021(17) 0.0017(16)
C22 0.030(2) 0.055(3) 0.060(3) -0.007(2) -0.006(2) 0.004(2)
C23 0.030(2) 0.055(3) 0.061(3) -0.014(2) -0.009(2) 0.0011(19)
C31 0.0307(19) 0.041(2) 0.040(2) -0.0047(18) -0.0032(16) 0.0065(17)
C32 0.049(3) 0.044(3) 0.041(2) -0.0068(19) 0.005(2) 0.010(2)
C33 0.053(3) 0.043(2) 0.044(3) -0.007(2) 0.003(2) 0.011(2)
C41 0.045(2) 0.040(2) 0.036(2) 0.0071(18) -0.0038(18) 0.0004(19)
C42 0.060(3) 0.045(3) 0.037(2) 0.0056(19) -0.001(2) -0.001(2)
C43 0.083(4) 0.055(3) 0.038(3) 0.000(2) -0.015(3) -0.015(3)
C44 0.057(3) 0.074(4) 0.054(3) 0.015(3) -0.018(3) -0.010(3)
C45 0.048(3) 0.068(3) 0.050(3) 0.013(3) -0.009(2) -0.002(2)
C46 0.047(3) 0.050(3) 0.040(2) 0.007(2) -0.006(2) 0.006(2)
C51 0.036(2) 0.040(2) 0.048(3) -0.0086(19) -0.0038(19) 0.0015(18)
C52 0.041(2) 0.039(2) 0.054(3) -0.002(2) -0.005(2) -0.0045(18)
C53 0.048(3) 0.037(2) 0.060(3) -0.003(2) -0.005(2) 0.003(2)
C54 0.054(3) 0.043(3) 0.061(3) -0.012(2) 0.006(2) 0.006(2)
C55 0.069(3) 0.050(3) 0.049(3) -0.005(2) 0.008(3) 0.003(3)
C56 0.057(3) 0.039(2) 0.055(3) -0.004(2) -0.001(2) 0.005(2)
C61 0.044(2) 0.039(2) 0.044(2) -0.0017(19) -0.0011(19) 0.0099(19)
C62 0.049(3) 0.054(3) 0.053(3) -0.002(2) -0.001(2) 0.003(2)
C63 0.063(3) 0.052(3) 0.066(4) 0.005(3) 0.008(3) -0.002(3)
C64 0.078(4) 0.052(3) 0.050(3) 0.004(2) 0.008(3) 0.016(3)
C65 0.064(3) 0.058(3) 0.044(3) -0.001(2) -0.009(2) 0.017(3)
C66 0.047(2) 0.044(2) 0.047(3) -0.004(2) -0.004(2) 0.012(2)
C72 0.081(4) 0.056(3) 0.052(3) -0.005(3) 0.014(3) 0.004(3)
C74 0.072(4) 0.119(6) 0.083(5) 0.014(5) -0.035(4) -0.029(4)
C76 0.052(3) 0.068(4) 0.059(3) -0.012(3) -0.004(2) 0.020(3)
C82 0.062(3) 0.048(3) 0.059(3) 0.004(2) 0.003(3) 0.001(2)
C84 0.092(5) 0.060(4) 0.081(5) -0.015(3) 0.022(4) 0.018(3)
C86 0.098(5) 0.053(3) 0.068(4) 0.009(3) 0.007(4) 0.018(3)
C92 0.059(4) 0.086(5) 0.086(5) 0.009(4) -0.016(3) -0.018(3)
C94 0.123(7) 0.074(4) 0.065(4) 0.021(3) 0.008(4) 0.014(4)
C96 0.061(3) 0.052(3) 0.069(4) -0.002(3) -0.021(3) 0.004(3)
C11S 0.149(8) 0.075(5) 0.053(4) 0.003(3) -0.019(4) 0.002(5)
Cl11 0.194(3) 0.122(2) 0.307(5) -0.116(3) 0.120(4) -0.072(2)
Cl12 0.142(3) 0.261(5) 0.146(3) 0.071(3) -0.074(2) -0.075(3)
Cl13 0.346(6) 0.0832(15) 0.1028(19) 0.0238(14) 0.078(3) 0.063(2)
C21S 0.063(4) 0.076(4) 0.079(4) -0.010(3) -0.002(3) -0.005(3)
Cl21 0.098(2) 0.171(3) 0.475(9) 0.031(5) 0.104(4) -0.039(2)
Cl22 0.126(2) 0.0940(16) 0.208(3) 0.0201(19) -0.058(2) 0.0104(15)
Cl23 0.199(3) 0.159(3) 0.0819(15) 0.0015(16) -0.0119(18) 0.037(2)

loop_
_atom_type_symbol
_atom_type_description
_atom_type_scat_dispersion_real
_atom_type_scat_dispersion_imag
_atom_type_scat_source
C C 0.0033 0.0016 'International Tables Vol C Tables 4.2.6.8 and 6.1.1.4'
H H 0.0000 0.0000 'International Tables Vol C Tables 4.2.6.8 and 6.1.1.4'
B B 0.0013 0.0007 'International Tables Vol C Tables 4.2.6.8 and 6.1.1.4'
N N 0.0061 0.0033 'International Tables Vol C Tables 4.2.6.8 and 6.1.1.4'
S S 0.1246 0.1234 'International Tables Vol C Tables 4.2.6.8 and 6.1.1.4'
Cl Cl 0.1484 0.1585 'International Tables Vol C Tables 4.2.6.8 and 6.1.1.4'
Zn Zn 0.2839 1.4301 'International Tables Vol C Tables 4.2.6.8 and 6.1.1.4'
I I -0.4742 1.8119 'International Tables Vol C Tables 4.2.6.8 and 6.1.1.4'

loop_
_geom_angle_atom_site_label_1
_geom_angle_atom_site_label_2
_geom_angle_atom_site_label_3
_geom_angle
S31 Zn S21 107.71(5)
S31 Zn S11 106.78(4)
S21 Zn S11 107.83(5)
S31 Zn I 115.78(4)
S21 Zn I 109.66(3)
S11 Zn I 108.79(3)
C11 S11 Zn 98.06(15)
C21 S21 Zn 98.08(16)
C31 S31 Zn 98.24(15)
N31 B N21 111.7(4)
N31 B N11 112.6(4)
N21 B N11 113.3(4)
C11 N11 C12 108.0(4)
C11 N11 B 132.2(4)
C12 N11 B 119.6(4)
C21 N21 C22 107.4(4)
C21 N21 B 132.9(4)
C22 N21 B 119.7(4)
C11 N12 C13 108.3(4)
C11 N12 C41 125.6(4)
C13 N12 C41 126.1(4)
C21 N22 C23 109.3(4)
C21 N22 C51 125.7(4)
C23 N22 C51 125.0(4)
C31 N31 C32 107.7(4)
C31 N31 B 133.0(4)
C32 N31 B 119.2(4)
C31 N32 C33 109.1(4)
C31 N32 C61 126.1(4)
C33 N32 C61 124.3(4)
N11 C11 N12 107.8(4)
N11 C11 S11 129.7(3)
N12 C11 S11 122.5(3)
C13 C12 N11 108.4(4)
C12 C13 N12 107.5(4)
N22 C21 N21 107.8(4)
N22 C21 S21 123.4(3)
N21 C21 S21 128.8(3)
C23 C22 N21 108.5(4)
C22 C23 N22 106.9(4)
N31 C31 N32 107.6(4)
N31 C31 S31 129.9(3)
N32 C31 S31 122.5(4)
C33 C32 N31 109.0(4)
C32 C33 N32 106.6(4)
C42 C41 C46 122.8(5)
C42 C41 N12 119.1(4)
C46 C41 N12 118.1(4)
C41 C42 C43 117.5(5)
C41 C42 C72 121.3(5)
C43 C42 C72 121.1(5)
C42 C43 C44 121.4(5)
C45 C44 C43 118.8(5)
C45 C44 C74 121.2(6)
C43 C44 C74 120.0(6)
C44 C45 C46 122.7(6)
C45 C46 C41 116.8(5)
C45 C46 C76 121.3(5)
C41 C46 C76 121.9(4)
C56 C51 C52 122.5(4)
C56 C51 N22 119.0(4)
C52 C51 N22 118.4(4)
C53 C52 C51 117.9(5)
C53 C52 C82 120.3(5)
C51 C52 C82 121.8(5)
C54 C53 C52 121.3(5)
C55 C54 C53 119.0(5)
C55 C54 C84 120.5(5)
C53 C54 C84 120.5(5)
C54 C55 C56 121.7(5)
C51 C56 C55 117.5(5)
C51 C56 C86 121.8(5)
C55 C56 C86 120.7(5)
C62 C61 C66 123.8(5)
C62 C61 N32 118.8(4)
C66 C61 N32 117.4(4)
C61 C62 C63 116.4(5)
C61 C62 C92 121.6(5)
C63 C62 C92 122.0(5)
C64 C63 C62 122.4(6)
C63 C64 C65 118.6(5)
C63 C64 C94 120.9(6)
C65 C64 C94 120.5(6)
C66 C65 C64 122.2(5)
C65 C66 C61 116.6(5)
C65 C66 C96 121.8(5)
C61 C66 C96 121.6(5)
Cl12 C11S Cl11 110.9(5)
Cl12 C11S Cl13 114.8(5)
Cl11 C11S Cl13 105.6(5)
Cl21 C21S Cl23 113.6(5)
Cl21 C21S Cl22 114.1(5)
Cl23 C21S Cl22 107.7(4)

loop_
_geom_bond_atom_site_label_1
_geom_bond_atom_site_label_2
_geom_bond_distance
Zn S31 2.3517(12)
Zn S21 2.3545(13)
Zn S11 2.3617(12)
Zn I 2.5657(6)
S11 C11 1.716(4)
S21 C21 1.714(4)
S31 C31 1.721(4)
B N31 1.548(6)
B N21 1.553(6)
B N11 1.556(6)
N11 C11 1.344(6)
N11 C12 1.393(6)
N21 C21 1.358(5)
N21 C22 1.396(6)
N12 C11 1.364(6)
N12 C13 1.387(6)
N12 C41 1.437(6)
N22 C21 1.348(6)
N22 C23 1.384(6)
N22 C51 1.444(6)
N31 C31 1.351(6)
N31 C32 1.388(6)
N32 C31 1.354(6)
N32 C33 1.387(6)
N32 C61 1.447(6)
C12 C13 1.332(7)
C22 C23 1.341(7)
C32 C33 1.332(7)
C41 C42 1.392(7)
C41 C46 1.405(7)
C42 C43 1.393(8)
C42 C72 1.505(8)
C43 C44 1.398(9)
C44 C45 1.374(9)
C44 C74 1.514(8)
C45 C46 1.387(7)
C46 C76 1.494(7)
C51 C56 1.378(7)
C51 C52 1.396(7)
C52 C53 1.385(7)
C52 C82 1.501(7)
C53 C54 1.384(8)
C54 C55 1.383(8)
C54 C84 1.515(7)
C55 C56 1.395(7)
C56 C86 1.513(8)
C61 C62 1.388(7)
C61 C66 1.392(7)
C62 C63 1.394(8)
C62 C92 1.504(8)
C63 C64 1.372(9)
C64 C65 1.389(9)
C64 C94 1.519(8)
C65 C66 1.383(7)
C66 C96 1.497(8)
C11S Cl12 1.657(10)
C11S Cl11 1.707(8)
C11S Cl13 1.738(9)
C21S Cl21 1.652(7)
C21S Cl23 1.722(8)
C21S Cl22 1.729(7)
